data_1576573
loop_
_publ_author_name
'Liu, Tong-Tong'
'Li, Xiao-Wen'
'Cui, Yun-Shu'
'Deng, Zi-Hao'
'Liu, Feng'
'Zhai, Dan-Dan'
'Shi, Zhang-Jie'

_publ_section_title
;
 Modulating halide leaving-group trends through recognition by bisboranes.
;
_journal_issue 14
_journal_name_full 'Chemical science'
_journal_page_first 6949
_journal_page_last 6955
_journal_paper_doi 10.1039/d5sc10013e
_journal_volume 17
_journal_year 2026
_chemical_formula_moiety 'C44 H18 B2 F24 I, C16 H36 N'
_chemical_formula_sum 'C60 H54 B2 F24 I N'
_chemical_formula_weight 1393.56
_space_group_crystal_system triclinic
_space_group_IT_number 2
_space_group_name_Hall '-P 1'
_space_group_name_H-M_alt 'P -1'
_atom_sites_solution_hydrogens geom
_audit_block_doi 10.5517/ccdc.csd.cc2hzrqz
_audit_creation_date 2023-08-19
_audit_creation_method
;
Olex2 1.5
(compiled 2023.03.06 svn.rbb2c1857 for OlexSys, GUI svn.r6748)
;
_audit_update_record
;
2024-01-04 deposited with the CCDC.	2026-02-06 downloaded from the CCDC.
;
_cell_angle_alpha 64.9990(10)
_cell_angle_beta 89.1440(10)
_cell_angle_gamma 65.0120(10)
_cell_formula_units_Z 2
_cell_length_a 14.0685(6)
_cell_length_b 16.0771(6)
_cell_length_c 18.5596(7)
_cell_measurement_reflns_used 9826
_cell_measurement_temperature 150.02
_cell_measurement_theta_max 26.10
_cell_measurement_theta_min 2.41
_cell_volume 3379.3(2)
_computing_cell_refinement 'SAINT V8.38A (Bruker, 2018)'
_computing_data_reduction 'SAINT V8.38A (Bruker, 2018)'
_computing_molecular_graphics 'Olex2 1.5 (Dolomanov et al., 2009)'
_computing_publication_material 'Olex2 1.5 (Dolomanov et al., 2009)'
_computing_structure_refinement 'SHELXL 2018/3 (Sheldrick, 2015)'
_computing_structure_solution 'SHELXT 2014/5 (Sheldrick, 2014)'
_diffrn_ambient_temperature 150.02
_diffrn_measured_fraction_theta_full 0.999
_diffrn_measured_fraction_theta_max 0.998
_diffrn_measurement_device_type 'Bruker APEX-II CCD'
_diffrn_measurement_method '\f and \w scans'
_diffrn_radiation_type MoK\a
_diffrn_radiation_wavelength 0.71073
_diffrn_reflns_av_R_equivalents 0.0476
_diffrn_reflns_av_unetI/netI 0.0397
_diffrn_reflns_Laue_measured_fraction_full 0.999
_diffrn_reflns_Laue_measured_fraction_max 0.998
_diffrn_reflns_limit_h_max 17
_diffrn_reflns_limit_h_min -17
_diffrn_reflns_limit_k_max 20
_diffrn_reflns_limit_k_min -20
_diffrn_reflns_limit_l_max 23
_diffrn_reflns_limit_l_min -23
_diffrn_reflns_number 64286
_diffrn_reflns_point_group_measured_fraction_full 0.999
_diffrn_reflns_point_group_measured_fraction_max 0.998
_diffrn_reflns_theta_full 25.242
_diffrn_reflns_theta_max 26.394
_diffrn_reflns_theta_min 2.233
_diffrn_source_current 1.4
_diffrn_source_power 0.07
_diffrn_source_voltage 50.0
_diffrn_standards_number 0
_exptl_absorpt_coefficient_mu 0.575
_exptl_absorpt_correction_T_max 0.7454
_exptl_absorpt_correction_T_min 0.7167
_exptl_absorpt_correction_type none
_exptl_absorpt_process_details
;
SADABS-2016/2 (Bruker,2016/2) was used for absorption correction.
wR2(int) was 0.0801 before and 0.0572 after correction.
The Ratio of minimum to maximum transmission is 0.9615.
The \l/2 correction factor is Not present.
;
_exptl_crystal_colour 'clear light yellow'
_exptl_crystal_colour_lustre clear
_exptl_crystal_colour_modifier light
_exptl_crystal_colour_primary yellow
_exptl_crystal_density_diffrn 1.370
_exptl_crystal_description block
_exptl_crystal_F_000 1400
_exptl_crystal_size_max 0.1
_exptl_crystal_size_mid 0.1
_exptl_crystal_size_min 0.1
_refine_diff_density_max 1.730
_refine_diff_density_min -1.552
_refine_diff_density_rms 0.096
_refine_ls_extinction_method none
_refine_ls_goodness_of_fit_ref 1.117
_refine_ls_hydrogen_treatment constr
_refine_ls_matrix_type full
_refine_ls_number_parameters 1030
_refine_ls_number_reflns 13833
_refine_ls_number_restraints 377
_refine_ls_restrained_S_all 1.131
_refine_ls_R_factor_all 0.0717
_refine_ls_R_factor_gt 0.0650
_refine_ls_shift/su_max 0.001
_refine_ls_shift/su_mean 0.000
_refine_ls_structure_factor_coef Fsqd
_refine_ls_weighting_details 'w=1/[\s^2^(Fo^2^)+(0.0538P)^2^+12.3553P] where P=(Fo^2^+2Fc^2^)/3'
_refine_ls_weighting_scheme calc
_refine_ls_wR_factor_gt 0.1566
_refine_ls_wR_factor_ref 0.1605
_reflns_Friedel_coverage 0.000
_reflns_number_gt 12498
_reflns_number_total 13833
_reflns_threshold_expression 'I > 2\s(I)'
_cod_data_source_file d5sc10013e2.cif
_cod_data_source_block mo_ltt_3_59_2_0m_a
_cod_depositor_comments 'Adding full bibliography for 1576567--1576573.cif.'
_cod_database_code 1576573
_shelx_shelxl_version_number 2018/3
_shelx_space_group_comment
;
The symmetry employed for this shelxl refinement is uniquely defined
by the following loop, which should always be used as a source of
symmetry information in preference to the above space-group names.
They are only intended as comments.
;
_olex2_refinement_description
;
1. Fixed Uiso
 At 1.2 times of:
  All C(H) groups, All C(H,H) groups, All C(H,H,H,H) groups
 At 1.5 times of:
  All C(H,H,H) groups
2. Restrained distances
 C023-C0 \\sim C023-C1
 with sigma of 0.02
 C2-C01O \\sim C3-C01O
 with sigma of 0.02
 C5-C01C \\sim C4-C01C
 with sigma of 0.02
 C-C00M \\sim C6-C00M
 with sigma of 0.02
 C9-C013 \\sim C8-C013
 with sigma of 0.02
 C10A-C01J \\sim C10B-C01J
 with sigma of 0.02
 C7-C016 \\sim C10-C016
 with sigma of 0.02
 C7-C02I \\sim C10-C02I
 with sigma of 0.02
3. Uiso/Uaniso restraints and constraints
C02I \\sim C02O: within 2A with sigma of 0.001 and sigma for terminal atoms of
0.002 within 2A
Uanis(F24B) \\sim Ueq: with sigma of 0.005 and sigma for terminal atoms of 0.01
Uanis(F24A) \\sim Ueq: with sigma of 0.001 and sigma for terminal atoms of 0.002
Uanis(C) \\sim Ueq: with sigma of 0.005 and sigma for terminal atoms of 0.01
Uanis(C02I) \\sim Ueq: with sigma of 0.001 and sigma for terminal atoms of 0.002
Uanis(F6) \\sim Ueq: with sigma of 0.005 and sigma for terminal atoms of 0.01
4. Rigid body (RIGU) restrains
 C023, F2, C1, F24A, F3
 with sigma for 1-2 distances of 0.001 and sigma for 1-3 distances of 0.002
 C023, C0, F1, F24B
 with sigma for 1-2 distances of 0.001 and sigma for 1-3 distances of 0.002
 C01O, F4, F5, F6, C2
 with sigma for 1-2 distances of 0.001 and sigma for 1-3 distances of 0.002
 C01C, F13, F14, C5, F15
 with sigma for 1-2 distances of 0.001 and sigma for 1-3 distances of 0.002
 F10, C01C, F11, C4, F12
 with sigma for 1-2 distances of 0.001 and sigma for 1-3 distances of 0.002
 F1A, C, F1B, F19, C00M
 with sigma for 1-2 distances of 0.001 and sigma for 1-3 distances of 0.002
 C00M, F16, F17, C6, F18
 with sigma for 1-2 distances of 0.001 and sigma for 1-3 distances of 0.002
 F1C, F1D, C9, F1E, C013
 with sigma for 1-2 distances of 0.001 and sigma for 1-3 distances of 0.002
 C013, F20, F21, C8, F22
 with sigma for 1-2 distances of 0.001 and sigma for 1-3 distances of 0.002
 C01J, C10A, F25A, F25, F23A
 with sigma for 1-2 distances of 0.001 and sigma for 1-3 distances of 0.002
 C01J, C10B, F25B, F24, F23B
 with sigma for 1-2 distances of 0.001 and sigma for 1-3 distances of 0.002
 C016, C02I, C10
 with sigma for 1-2 distances of 0.001 and sigma for 1-3 distances of 0.002
 C016, C7, C02I
 with sigma for 1-2 distances of 0.001 and sigma for 1-3 distances of 0.002
5. Others
 Sof(F0)=Sof(C0)=Sof(F1)=Sof(F24B)=1-FVAR(1)
 Sof(F2)=Sof(C1)=Sof(F24A)=Sof(F3)=FVAR(1)
 Sof(F4)=Sof(F5)=Sof(F6)=Sof(C2)=1-FVAR(2)
 Sof(F7)=Sof(F8)=Sof(F9)=Sof(C3)=FVAR(2)
 Sof(F10)=Sof(F11)=Sof(C4)=Sof(F12)=1-FVAR(3)
 Sof(F13)=Sof(F14)=Sof(C5)=Sof(F15)=FVAR(3)
 Sof(F16)=Sof(F17)=Sof(C6)=Sof(F18)=1-FVAR(4)
 Sof(F19)=Sof(F1A)=Sof(C)=Sof(F1B)=FVAR(4)
 Sof(F20)=Sof(F21)=Sof(C8)=Sof(F22)=1-FVAR(5)
 Sof(F1C)=Sof(F1D)=Sof(C9)=Sof(F1E)=FVAR(5)
 Sof(C10B)=Sof(F25B)=Sof(F24)=Sof(F23B)=1-FVAR(6)
 Sof(C10A)=Sof(F25A)=Sof(F25)=Sof(F23A)=FVAR(6)
 Fixed Sof: H01F(0.5) H01G(0.5) H01D(0.5) H01E(0.5) C7(0.5) H7A(0.5) H7B(0.5)
 H02I(0.5) H02J(0.5) H02K(0.5) H02L(0.5) C10(0.5) H10A(0.5) H10B(0.5)
6.a Secondary CH2 refined with riding coordinates:
 C00V(H00A,H00B), C014(H01B,H01C), C016(H01F,H01G), C016(H01D,H01E), C019(H01N,
 H01O), C01B(H01P,H01Q), C01N(H01R,H01T), C7(H7A,H7B), C01T(H01U,H01V),
 C01X(H01X,H01Y), C01Y(H01Z,H), C025(H02A,H02B), C02I(H02I,H02J), C02I(H02K,
 H02L), C10(H10A,H10B)
6.b Aromatic/amide H refined with riding coordinates:
 C008(H008), C00I(H00I), C00J(H00J), C00N(H00N), C00O(H00O), C00P(H00P),
 C00R(H00R), C00S(H00S), C00T(H00T), C00Z(H00Z), C010(H010), C011(H011),
 C01A(H01A), C01H(H01H), C01I(H01I), C01K(H01K), C01S(H01S), C01W(H01W)
6.c Idealised Me refined as rotating group:
 C017(H01J,H01L,H01M), C027(H02C,H02D,H02E), C02B(H02F,H02G,H02H), C02O(H02M,
 H02N,H02O)
;
_smtbx_masks_void_probe_radius 1.2
_smtbx_masks_void_truncation_radius 1.2
_olex2_submission_special_instructions 'No special instructions were received'

loop_
_space_group_symop_operation_xyz
'x, y, z'
'-x, -y, -z'

loop_
_atom_site_label
_atom_site_type_symbol
_atom_site_fract_x
_atom_site_fract_y
_atom_site_fract_z
_atom_site_U_iso_or_equiv
_atom_site_adp_type
_atom_site_occupancy
_atom_site_site_symmetry_order
_atom_site_calc_flag
_atom_site_refinement_flags_posn
_atom_site_refinement_flags_adp
_atom_site_refinement_flags_occupancy
_atom_site_disorder_assembly
_atom_site_disorder_group
I001 I 0.52255(2) 0.44959(2) 0.32029(2) 0.02863(11) Uani 1 1 d . . . . .
C002 C 0.5546(3) 0.4272(3) 0.1450(2) 0.0255(8) Uani 1 1 d . . . . .
C003 C 0.6316(3) 0.4486(3) 0.1657(2) 0.0268(9) Uani 1 1 d . . . . .
F004 F 0.8630(4) 0.2015(4) 0.5262(3) 0.1084(17) Uani 1 1 d . . . . .
C005 C 0.5597(4) 0.3867(3) 0.0890(3) 0.0309(9) Uani 1 1 d . . . . .
N006 N 0.2592(4) -0.0695(3) 0.6986(2) 0.0466(11) Uani 1 1 d . . . . .
C007 C 0.4467(4) 0.4292(3) 0.1560(2) 0.0287(9) Uani 1 1 d . . . . .
C008 C 0.2947(4) 0.6982(4) 0.2313(3) 0.0374(11) Uani 1 1 d . . . . .
H008 H 0.339465 0.666910 0.282607 0.045 Uiso 1 1 calc R U . . .
F009 F 1.0184(4) 0.1819(4) 0.5251(3) 0.1099(18) Uani 1 1 d . . . . .
F00A F 0.2445(4) 0.1876(3) 0.4623(4) 0.131(3) Uani 1 1 d . . . . .
C00B C 0.3606(4) 0.4548(4) 0.1929(3) 0.0329(10) Uani 1 1 d . . . . .
F00D F 0.4033(5) 0.1499(3) 0.4629(4) 0.1140(19) Uani 1 1 d . . . . .
C00E C 0.2881(3) 0.6359(4) 0.1998(3) 0.0319(10) Uani 1 1 d . . . . .
C00F C 0.2959(4) 0.4665(4) 0.3287(3) 0.0341(10) Uani 1 1 d . . . . .
C00G C 0.5804(4) 0.6181(4) 0.1900(3) 0.0333(10) Uani 1 1 d . . . . .
C00H C 0.4544(4) 0.3876(4) 0.1007(3) 0.0345(10) Uani 1 1 d . . . . .
C00I C 0.5195(4) 0.6852(4) 0.1109(3) 0.0352(10) Uani 1 1 d . . . . .
H00I H 0.506394 0.657227 0.078464 0.042 Uiso 1 1 calc R U . . .
C00J C 0.3233(4) 0.3620(4) 0.3697(3) 0.0367(10) Uani 1 1 d . . . . .
H00J H 0.367681 0.317598 0.348649 0.044 Uiso 1 1 calc R U . . .
C00K C 0.7513(4) 0.4367(4) 0.2848(3) 0.0401(11) Uani 1 1 d . . . . .
C00M C 0.4779(5) 0.7917(4) 0.0791(3) 0.0469(12) Uani 1 1 d D . . . .
C00N C 0.7191(4) 0.4256(4) 0.1245(3) 0.0389(11) Uani 1 1 d . . . . .
H00N H 0.776737 0.437233 0.135630 0.047 Uiso 1 1 calc R U . . .
C00O C 0.5949(5) 0.6651(4) 0.2345(3) 0.0455(13) Uani 1 1 d . . . . .
H00O H 0.634373 0.622682 0.288677 0.055 Uiso 1 1 calc R U . . .
C00P C 0.7916(4) 0.3453(4) 0.3586(3) 0.0420(12) Uani 1 1 d . . . . .
H00P H 0.746004 0.315066 0.380706 0.050 Uiso 1 1 calc R U . . .
F00Q F 0.3390(7) 0.1672(4) 0.5597(3) 0.146(3) Uani 1 1 d . . . . .
C00R C 0.6436(4) 0.3656(4) 0.0503(3) 0.0379(11) Uani 1 1 d . . . . .
H00R H 0.647443 0.338417 0.013178 0.045 Uiso 1 1 calc R U . . .
C00S C 0.2796(5) 0.4346(5) 0.1698(3) 0.0519(14) Uani 1 1 d . . . . .
H00S H 0.217848 0.448521 0.193390 0.062 Uiso 1 1 calc R U . . .
C00T C 0.7243(4) 0.3875(4) 0.0697(3) 0.0442(13) Uani 1 1 d . . . . .
H00T H 0.784186 0.375533 0.044053 0.053 Uiso 1 1 calc R U . . .
F10 F 0.5277(19) 0.807(2) 0.3121(14) 0.108(5) Uani 0.45(2) 1 d . . P A 2
C00V C 0.2062(4) -0.1391(4) 0.7378(3) 0.0456(13) Uani 1 1 d . . . . .
H00A H 0.244640 -0.202665 0.731692 0.055 Uiso 1 1 calc R U . . .
H00B H 0.216329 -0.159839 0.796668 0.055 Uiso 1 1 calc R U . . .
C00W C 0.2883(4) 0.3199(4) 0.4403(3) 0.0442(12) Uani 1 1 d . . . . .
F00X F 0.9582(7) 0.1188(4) 0.4682(4) 0.166(3) Uani 1 1 d . . . . .
B00Y B 0.6344(4) 0.4944(4) 0.2274(3) 0.0304(10) Uani 1 1 d . . . . .
C00Z C 0.2242(4) 0.6862(4) 0.1232(3) 0.0503(15) Uani 1 1 d . . . . .
H00Z H 0.218484 0.646463 0.099039 0.060 Uiso 1 1 calc R U . . .
C010 C 0.2246(6) 0.3817(5) 0.4729(4) 0.0638(18) Uani 1 1 d . . . . .
H010 H 0.200523 0.353441 0.521237 0.077 Uiso 1 1 calc R U . . .
C011 C 0.2294(5) 0.5272(5) 0.3621(3) 0.0539(15) Uani 1 1 d . . . . .
H011 H 0.205314 0.599701 0.335089 0.065 Uiso 1 1 calc R U . . .
B012 B 0.3413(4) 0.5115(4) 0.2487(3) 0.0299(10) Uani 1 1 d . . . . .
C013 C 0.2374(5) 0.8051(4) 0.1896(4) 0.0517(13) Uani 1 1 d D . . . .
C014 C 0.3149(5) -0.1305(4) 0.5888(3) 0.0499(14) Uani 1 1 d . . . . .
H01B H 0.282854 -0.178454 0.607080 0.060 Uiso 1 1 calc R U . . .
H01C H 0.390634 -0.169343 0.617226 0.060 Uiso 1 1 calc R U . . .
F20 F 0.270(4) 0.8187(13) 0.3104(13) 0.108(10) Uani 0.234(16) 1 d . . P B 2
C016 C 0.1998(6) 0.0337(4) 0.7000(3) 0.0601(17) Uani 1 1 d D . . . .
H01F H 0.123239 0.063643 0.676710 0.072 Uiso 0.5 1 calc R U P C 2
H01G H 0.227094 0.080869 0.663940 0.072 Uiso 0.5 1 calc R U P C 2
H01D H 0.129747 0.073673 0.662351 0.072 Uiso 0.5 1 calc R U P D 1
H01E H 0.241134 0.072878 0.679396 0.072 Uiso 0.5 1 calc R U P D 1
C017 C 0.3684(7) -0.1710(5) 0.4711(4) 0.0705(19) Uani 1 1 d . . . . .
H01J H 0.363835 -0.138415 0.412294 0.106 Uiso 1 1 calc R U . . .
H01L H 0.335892 -0.217645 0.485293 0.106 Uiso 1 1 calc R U . . .
H01M H 0.443642 -0.210324 0.498750 0.106 Uiso 1 1 calc R U . . .
C018 C 0.8967(5) 0.2976(5) 0.4004(4) 0.0569(16) Uani 1 1 d . . . . .
C019 C 0.2550(6) -0.0421(4) 0.6088(3) 0.0601(17) Uani 1 1 d . . . . .
H01N H 0.178940 -0.006920 0.581824 0.072 Uiso 1 1 calc R U . . .
H01O H 0.283509 0.008233 0.584702 0.072 Uiso 1 1 calc R U . . .
C01A C 0.4960(6) 0.8348(5) 0.1243(4) 0.0645(19) Uani 1 1 d . . . . .
H01A H 0.468791 0.907573 0.101877 0.077 Uiso 1 1 calc R U . . .
C01B C 0.3747(5) -0.1274(4) 0.7440(3) 0.0502(14) Uani 1 1 d . . . . .
H01P H 0.374787 -0.138100 0.800619 0.060 Uiso 1 1 calc R U . . .
H01Q H 0.408247 -0.196396 0.745860 0.060 Uiso 1 1 calc R U . . .
C01C C 0.5542(6) 0.7708(5) 0.2025(3) 0.0584(16) Uani 1 1 d D . . . .
F16 F 0.3764(11) 0.8198(5) -0.0368(5) 0.145(4) Uani 0.844(10) 1 d . . P E 2
C01G C 0.9342(5) 0.2003(5) 0.4779(4) 0.070(2) Uani 1 1 d . . . . .
C01H C 0.3742(5) 0.3699(5) 0.0793(3) 0.0492(13) Uani 1 1 d . . . . .
H01H H 0.378535 0.341973 0.042630 0.059 Uiso 1 1 calc R U . . .
C01I C 0.1745(6) 0.8538(5) 0.1140(4) 0.071(2) Uani 1 1 d . . . . .
H01I H 0.136328 0.927019 0.085027 0.085 Uiso 1 1 calc R U . . .
C01J C 0.1686(5) 0.7929(5) 0.0815(3) 0.074(2) Uani 1 1 d D . . . .
C01K C 0.2859(6) 0.3963(6) 0.1156(4) 0.0639(18) Uani 1 1 d . . . . .
H01K H 0.227305 0.387189 0.102016 0.077 Uiso 1 1 calc R U . . .
F17 F 0.3243(6) 0.9375(5) -0.0127(4) 0.124(3) Uani 0.844(10) 1 d . . P E 2
C6 C 0.4177(8) 0.8624(8) -0.0079(4) 0.0622(17) Uani 0.844(10) 1 d D . P E 2
C01N C 0.0889(5) -0.0944(5) 0.7058(4) 0.0637(18) Uani 1 1 d . . . . .
H01R H 0.076698 -0.072086 0.646737 0.076 Uiso 1 1 calc R U . . .
H01T H 0.048306 -0.032952 0.714304 0.076 Uiso 1 1 calc R U . . .
C01O C 0.1973(7) 0.4835(6) 0.4347(4) 0.072(2) Uani 1 1 d D . . . .
C01P C 0.3158(5) 0.2094(5) 0.4810(4) 0.0589(16) Uani 1 1 d . . . . .
C7 C 0.2078(15) 0.0317(10) 0.7830(7) 0.057(3) Uani 0.5 1 d D . P F 2
H7A H 0.279364 0.021661 0.801163 0.069 Uiso 0.5 1 calc R U P F 2
H7B H 0.195996 -0.025284 0.823921 0.069 Uiso 0.5 1 calc R U P F 2
F21 F 0.176(3) 0.9696(15) 0.1839(17) 0.111(9) Uani 0.234(16) 1 d . . P B 2
C01S C 0.9651(5) 0.3390(8) 0.3701(4) 0.090(3) Uani 1 1 d . . . . .
H01S H 1.037037 0.306117 0.397816 0.108 Uiso 1 1 calc R U . . .
C01T C 0.0488(5) -0.1727(6) 0.7478(4) 0.0685(19) Uani 1 1 d . . . . .
H01U H 0.058528 -0.192612 0.806517 0.082 Uiso 1 1 calc R U . . .
H01V H 0.092179 -0.235405 0.741544 0.082 Uiso 1 1 calc R U . . .
F18 F 0.4646(7) 0.9083(8) -0.0543(4) 0.141(4) Uani 0.844(10) 1 d . . P E 2
C8 C 0.252(6) 0.870(3) 0.224(3) 0.086(7) Uani 0.234(16) 1 d D . P B 2
C01W C 0.8215(5) 0.4784(7) 0.2559(4) 0.080(3) Uani 1 1 d . . . . .
H01W H 0.797348 0.540737 0.206677 0.096 Uiso 1 1 calc R U . . .
C01X C 0.5553(8) -0.1378(7) 0.7467(6) 0.102(3) Uani 1 1 d . . . . .
H01X H 0.580787 -0.204830 0.745660 0.122 Uiso 1 1 calc R U . . .
H01Y H 0.562725 -0.151966 0.804188 0.122 Uiso 1 1 calc R U . . .
C01Y C 0.4428(7) -0.0741(5) 0.7078(5) 0.078(2) Uani 1 1 d . . . . .
H01Z H 0.435741 -0.055206 0.649311 0.093 Uiso 1 1 calc R U . . .
H H 0.415556 -0.009415 0.712822 0.093 Uiso 1 1 calc R U . . .
F11 F 0.4884(18) 0.9227(10) 0.2235(10) 0.114(5) Uani 0.45(2) 1 d . . P A 2
F4 F -0.013(2) 0.6112(15) 0.4006(15) 0.099(6) Uani 0.30(2) 1 d . . P G 2
C023 C 0.9260(6) 0.4301(9) 0.2980(4) 0.102(3) Uani 1 1 d D . . . .
F5 F 0.096(2) 0.6471(17) 0.4300(16) 0.089(7) Uani 0.30(2) 1 d . . P G 2
C025 C 0.3085(7) -0.0872(5) 0.4977(4) 0.078(2) Uani 1 1 d . . . . .
H02A H 0.338844 -0.037900 0.480136 0.094 Uiso 1 1 calc R U . . .
H02B H 0.232362 -0.048503 0.470167 0.094 Uiso 1 1 calc R U . . .
F22 F 0.144(3) 0.9373(17) 0.2194(17) 0.098(8) Uani 0.234(16) 1 d . . P B 2
C027 C -0.0692(5) -0.1318(7) 0.7142(6) 0.097(3) Uani 1 1 d . . . . .
H02C H -0.077267 -0.124120 0.659086 0.145 Uiso 1 1 calc R U . . .
H02D H -0.111312 -0.064626 0.713152 0.145 Uiso 1 1 calc R U . . .
H02E H -0.094552 -0.180632 0.748973 0.145 Uiso 1 1 calc R U . . .
C4 C 0.560(2) 0.825(3) 0.2505(19) 0.081(4) Uani 0.45(2) 1 d D . P A 2
F6 F 0.0766(18) 0.5191(16) 0.5178(16) 0.087(6) Uani 0.30(2) 1 d . U P G 2
F12 F 0.6550(17) 0.823(2) 0.2493(16) 0.118(7) Uani 0.45(2) 1 d . . P A 2
C02B C 0.6259(9) -0.0887(8) 0.7067(7) 0.126(4) Uani 1 1 d . . . . .
H02F H 0.615613 -0.070264 0.648851 0.189 Uiso 1 1 calc R U . . .
H02G H 0.701071 -0.137713 0.732456 0.189 Uiso 1 1 calc R U . . .
H02H H 0.606633 -0.026265 0.712916 0.189 Uiso 1 1 calc R U . . .
F0 F 1.0033(13) 0.470(2) 0.1817(7) 0.171(12) Uani 0.424(14) 1 d . . P H 2
C0 C 1.0251(14) 0.432(2) 0.2568(14) 0.097(5) Uani 0.424(14) 1 d D . P H 2
F1 F 1.1146(9) 0.3604(15) 0.2875(8) 0.116(6) Uani 0.424(14) 1 d . . P H 2
C02I C 0.1170(8) 0.1408(8) 0.7715(6) 0.106(2) Uani 1 1 d D U . . .
H02I H 0.152374 0.180799 0.737349 0.127 Uiso 0.5 1 calc R U P F 1
H02J H 0.044130 0.171121 0.740315 0.127 Uiso 0.5 1 calc R U P F 1
H02K H 0.131199 0.195595 0.730022 0.127 Uiso 0.5 1 calc R U P F 2
H02L H 0.047466 0.150172 0.749571 0.127 Uiso 0.5 1 calc R U P F 2
C2 C 0.098(3) 0.568(2) 0.446(2) 0.077(6) Uani 0.30(2) 1 d D . P G 2
C02O C 0.1063(9) 0.1564(8) 0.8416(7) 0.119(2) Uani 1 1 d . U . . .
H02M H 0.061323 0.229909 0.825398 0.179 Uiso 1 1 calc R U . . .
H02N H 0.177148 0.133992 0.870561 0.179 Uiso 1 1 calc R U . . .
H02O H 0.073077 0.116133 0.877304 0.179 Uiso 1 1 calc R U . . .
F24B F 1.021(2) 0.503(2) 0.2798(15) 0.148(7) Uani 0.424(14) 1 d . U P H 2
F2 F 0.9667(12) 0.5579(15) 0.1954(8) 0.152(5) Uani 0.576(14) 1 d . . P H 1
C1 C 0.9833(14) 0.5044(18) 0.2644(12) 0.105(3) Uani 0.576(14) 1 d D . P H 1
F24A F 0.9640(14) 0.5775(15) 0.2931(10) 0.185(6) Uani 0.576(14) 1 d . U P H 1
F3 F 1.0884(9) 0.4461(16) 0.2942(8) 0.145(5) Uani 0.576(14) 1 d . . P H 1
F7 F 0.0403(15) 0.6010(13) 0.4462(13) 0.167(7) Uani 0.70(2) 1 d . . P G 1
F8 F 0.167(2) 0.6237(14) 0.4632(12) 0.161(7) Uani 0.70(2) 1 d . . P G 1
F9 F 0.153(2) 0.5021(9) 0.5529(7) 0.185(10) Uani 0.70(2) 1 d . . P G 1
C3 C 0.1424(19) 0.5490(15) 0.4789(12) 0.101(6) Uani 0.70(2) 1 d D . P G 1
F13 F 0.570(2) 0.7729(14) 0.3282(8) 0.111(5) Uani 0.55(2) 1 d . . P A 1
F14 F 0.575(2) 0.9027(10) 0.2151(7) 0.121(7) Uani 0.55(2) 1 d . . P A 1
C5 C 0.593(2) 0.8080(17) 0.2533(13) 0.085(4) Uani 0.55(2) 1 d D . P A 1
F15 F 0.6944(13) 0.7546(14) 0.2911(9) 0.123(5) Uani 0.55(2) 1 d . . P A 1
F19 F 0.446(2) 0.8127(18) -0.0532(13) 0.038(5) Uani 0.156(10) 1 d . . P E 1
F1A F 0.393(3) 0.9565(17) -0.0292(13) 0.057(6) Uani 0.156(10) 1 d . . P E 1
C C 0.393(3) 0.860(4) 0.0004(17) 0.043(4) Uani 0.156(10) 1 d D U P E 1
F1B F 0.474(2) 0.840(2) -0.0591(15) 0.050(6) Uani 0.156(10) 1 d . . P E 1
F1C F 0.3271(8) 0.8300(7) 0.2764(8) 0.116(3) Uani 0.766(16) 1 d . . P B 1
F1D F 0.2587(12) 0.9474(8) 0.1759(6) 0.147(4) Uani 0.766(16) 1 d . . P B 1
C9 C 0.2370(16) 0.8699(15) 0.2283(13) 0.082(2) Uani 0.766(16) 1 d D . P B 1
F1E F 0.1626(12) 0.8903(13) 0.2669(11) 0.156(5) Uani 0.766(16) 1 d . . P B 1
C10B C 0.094(2) 0.817(2) 0.0084(13) 0.090(5) Uani 0.354(9) 1 d D . P I 2
F25B F 0.0582(10) 0.7587(9) -0.0037(6) 0.083(4) Uani 0.354(9) 1 d . . P I 2
F24 F 0.127(2) 0.851(2) -0.0612(13) 0.134(9) Uani 0.354(9) 1 d . . P I 2
F23B F 0.0233(18) 0.8455(16) -0.0044(11) 0.100(4) Uani 0.354(9) 1 d . . P I 2
C10A C 0.1063(12) 0.8569(10) -0.0044(7) 0.097(3) Uani 0.646(9) 1 d D . P I 1
F25A F 0.1513(11) 0.8158(8) -0.0512(6) 0.128(5) Uani 0.646(9) 1 d . . P I 1
F25 F 0.0825(7) 0.9527(5) -0.0441(4) 0.118(3) Uani 0.646(9) 1 d . . P I 1
F23A F -0.0036(8) 0.8877(9) -0.0011(8) 0.123(3) Uani 0.646(9) 1 d . . P I 1
C10 C 0.1806(13) 0.0261(11) 0.7835(7) 0.059(4) Uani 0.5 1 d D . P F 1
H10A H 0.249689 -0.010876 0.821941 0.071 Uiso 0.5 1 calc R U P F 1
H10B H 0.138422 -0.011841 0.805342 0.071 Uiso 0.5 1 calc R U P F 1

loop_
_atom_site_aniso_label
_atom_site_aniso_U_11
_atom_site_aniso_U_22
_atom_site_aniso_U_33
_atom_site_aniso_U_23
_atom_site_aniso_U_13
_atom_site_aniso_U_12
I001 0.03112(17) 0.02985(16) 0.02044(14) -0.00849(11) 0.00454(10) -0.01325(12)
C002 0.026(2) 0.0185(19) 0.0189(18) -0.0044(15) 0.0010(15) -0.0032(16)
C003 0.0175(19) 0.030(2) 0.0221(19) -0.0090(17) 0.0019(15) -0.0046(17)
F004 0.085(3) 0.087(3) 0.068(3) 0.005(2) -0.019(3) -0.005(3)
C005 0.037(2) 0.022(2) 0.024(2) -0.0076(17) 0.0011(18) -0.0084(18)
N006 0.066(3) 0.024(2) 0.027(2) -0.0037(16) -0.0007(19) -0.009(2)
C007 0.038(2) 0.026(2) 0.023(2) -0.0102(17) 0.0054(17) -0.0169(19)
C008 0.039(3) 0.029(2) 0.033(2) -0.0093(19) 0.009(2) -0.012(2)
F009 0.074(3) 0.105(4) 0.088(3) -0.024(3) -0.047(3) -0.006(3)
F00A 0.094(4) 0.056(3) 0.192(6) 0.005(3) -0.044(4) -0.052(3)
C00B 0.035(2) 0.042(3) 0.031(2) -0.019(2) 0.0088(19) -0.025(2)
F00D 0.116(4) 0.051(2) 0.158(5) -0.026(3) 0.043(4) -0.046(3)
C00E 0.024(2) 0.039(2) 0.027(2) -0.0128(19) 0.0099(17) -0.0124(19)
C00F 0.040(3) 0.045(3) 0.032(2) -0.020(2) 0.014(2) -0.030(2)
C00G 0.040(3) 0.043(3) 0.029(2) -0.017(2) 0.0121(19) -0.029(2)
C00H 0.046(3) 0.032(2) 0.029(2) -0.0156(19) 0.006(2) -0.019(2)
C00I 0.050(3) 0.036(2) 0.028(2) -0.017(2) 0.012(2) -0.026(2)
C00J 0.036(3) 0.040(3) 0.037(2) -0.015(2) 0.008(2) -0.022(2)
C00K 0.028(2) 0.063(3) 0.031(2) -0.027(2) 0.0063(19) -0.016(2)
C00M 0.078(3) 0.036(2) 0.0313(19) -0.0138(18) 0.013(2) -0.032(2)
C00N 0.027(2) 0.048(3) 0.029(2) -0.015(2) 0.0061(18) -0.008(2)
C00O 0.066(4) 0.056(3) 0.032(2) -0.021(2) 0.012(2) -0.042(3)
C00P 0.032(3) 0.043(3) 0.039(3) -0.024(2) -0.008(2) -0.002(2)
F00Q 0.273(8) 0.075(3) 0.047(3) 0.002(2) 0.001(4) -0.073(4)
C00R 0.045(3) 0.030(2) 0.023(2) -0.0127(18) 0.0035(19) -0.003(2)
C00S 0.055(3) 0.085(4) 0.052(3) -0.043(3) 0.028(3) -0.051(3)
C00T 0.029(2) 0.054(3) 0.031(2) -0.019(2) 0.0059(19) -0.003(2)
F10 0.145(14) 0.163(13) 0.101(8) -0.105(8) 0.057(9) -0.099(11)
C00V 0.054(3) 0.029(2) 0.032(2) -0.007(2) -0.005(2) -0.007(2)
C00W 0.052(3) 0.046(3) 0.038(3) -0.010(2) 0.010(2) -0.035(3)
F00X 0.272(9) 0.074(3) 0.103(4) -0.055(3) -0.029(5) -0.022(4)
B00Y 0.026(2) 0.040(3) 0.023(2) -0.013(2) 0.0046(19) -0.015(2)
C00Z 0.033(3) 0.057(3) 0.031(2) -0.021(2) 0.004(2) 0.005(2)
C010 0.103(5) 0.076(4) 0.048(3) -0.033(3) 0.046(4) -0.068(4)
C011 0.083(4) 0.054(3) 0.053(3) -0.031(3) 0.043(3) -0.049(3)
B012 0.031(3) 0.036(3) 0.026(2) -0.014(2) 0.0074(19) -0.018(2)
C013 0.055(3) 0.032(2) 0.052(3) -0.016(2) 0.021(3) -0.010(2)
C014 0.070(4) 0.030(3) 0.037(3) -0.014(2) 0.003(3) -0.014(3)
F20 0.20(2) 0.021(7) 0.060(8) -0.019(7) -0.021(9) -0.011(11)
C016 0.095(5) 0.022(2) 0.035(2) -0.007(2) 0.002(3) -0.008(3)
C017 0.101(6) 0.064(4) 0.056(4) -0.036(3) 0.021(4) -0.038(4)
C018 0.037(3) 0.077(4) 0.047(3) -0.039(3) -0.003(2) -0.007(3)
C019 0.092(5) 0.031(3) 0.028(3) -0.007(2) 0.003(3) -0.010(3)
C01A 0.120(6) 0.041(3) 0.054(3) -0.023(3) 0.030(4) -0.053(4)
C01B 0.066(4) 0.029(3) 0.043(3) -0.008(2) 0.004(3) -0.019(3)
C01C 0.105(5) 0.060(3) 0.046(3) -0.031(3) 0.023(3) -0.061(4)
F16 0.245(10) 0.067(3) 0.072(4) 0.014(3) -0.078(5) -0.069(5)
C01G 0.047(4) 0.062(4) 0.066(4) -0.033(3) -0.024(3) 0.010(3)
C01H 0.068(4) 0.065(4) 0.041(3) -0.034(3) 0.016(3) -0.044(3)
C01I 0.075(5) 0.039(3) 0.041(3) -0.004(3) 0.019(3) 0.009(3)
C01J 0.049(3) 0.071(4) 0.033(2) -0.020(3) -0.003(2) 0.026(3)
C01K 0.078(4) 0.107(5) 0.063(4) -0.056(4) 0.029(3) -0.074(4)
F17 0.117(5) 0.092(4) 0.059(3) -0.013(3) -0.006(3) 0.017(4)
C6 0.103(4) 0.032(3) 0.031(2) -0.004(2) 0.010(2) -0.026(2)
C01N 0.065(4) 0.042(3) 0.057(4) -0.024(3) -0.009(3) 0.001(3)
C01O 0.109(5) 0.073(4) 0.075(4) -0.050(4) 0.068(4) -0.064(4)
C01P 0.055(4) 0.048(3) 0.059(4) -0.006(3) 0.007(3) -0.030(3)
C7 0.092(9) 0.072(4) 0.042(4) -0.028(4) 0.028(4) -0.065(4)
F21 0.154(17) 0.017(6) 0.081(13) -0.001(7) -0.001(10) 0.008(7)
C01S 0.032(3) 0.163(8) 0.048(4) -0.043(5) -0.003(3) -0.027(4)
C01T 0.046(4) 0.076(5) 0.069(4) -0.039(4) -0.001(3) -0.009(3)
F18 0.162(6) 0.154(8) 0.052(3) 0.022(4) 0.014(4) -0.096(6)
C8 0.132(14) 0.014(7) 0.061(9) -0.003(6) -0.020(9) -0.004(6)
C01W 0.048(4) 0.155(7) 0.032(3) -0.023(4) 0.007(3) -0.064(5)
C01X 0.121(8) 0.091(6) 0.118(7) -0.044(6) 0.055(6) -0.075(6)
C01Y 0.103(6) 0.048(4) 0.088(5) -0.024(4) 0.017(5) -0.046(4)
F11 0.148(12) 0.108(7) 0.147(9) -0.102(7) 0.026(8) -0.067(7)
F4 0.111(9) 0.086(11) 0.093(10) -0.038(9) 0.043(8) -0.043(7)
C023 0.051(4) 0.198(8) 0.046(4) -0.026(4) 0.007(3) -0.078(5)
F5 0.092(12) 0.078(7) 0.116(14) -0.057(8) 0.074(10) -0.043(7)
C025 0.130(7) 0.049(4) 0.043(3) -0.021(3) 0.028(4) -0.032(4)
F22 0.152(16) 0.026(8) 0.063(13) -0.017(7) -0.001(9) 0.001(7)
C027 0.038(4) 0.111(7) 0.141(8) -0.083(6) 0.000(4) -0.009(4)
C4 0.114(9) 0.104(8) 0.099(8) -0.083(7) 0.047(7) -0.076(7)
F6 0.088(9) 0.094(8) 0.067(8) -0.033(6) 0.057(6) -0.036(6)
F12 0.129(10) 0.153(16) 0.182(19) -0.132(16) 0.061(10) -0.105(10)
C02B 0.155(10) 0.121(8) 0.158(10) -0.069(8) 0.102(9) -0.107(8)
F0 0.086(10) 0.32(3) 0.053(7) 0.001(11) 0.013(6) -0.136(16)
C0 0.044(5) 0.121(10) 0.100(11) -0.010(7) 0.014(5) -0.056(6)
F1 0.046(4) 0.140(10) 0.109(9) -0.007(7) 0.018(5) -0.048(6)
C02I 0.110(2) 0.104(2) 0.105(2) -0.0531(14) 0.0227(11) -0.0454(12)
C2 0.109(8) 0.079(6) 0.062(9) -0.042(6) 0.059(6) -0.049(5)
C02O 0.118(3) 0.111(3) 0.112(3) -0.050(2) 0.023(2) -0.040(2)
F24B 0.123(10) 0.146(9) 0.186(11) -0.054(7) 0.043(8) -0.093(8)
F2 0.124(9) 0.235(14) 0.098(5) -0.017(5) 0.007(5) -0.142(10)
C1 0.040(5) 0.177(8) 0.088(5) -0.040(5) 0.010(4) -0.064(5)
F24A 0.185(6) 0.186(6) 0.186(6) -0.085(3) 0.040(2) -0.088(3)
F3 0.043(5) 0.182(10) 0.169(10) -0.032(8) -0.002(5) -0.065(5)
F7 0.131(13) 0.179(14) 0.216(18) -0.146(14) 0.084(14) -0.039(11)
F8 0.26(2) 0.181(11) 0.215(13) -0.175(11) 0.190(15) -0.169(14)
F9 0.34(3) 0.137(8) 0.071(6) -0.069(6) 0.107(11) -0.081(12)
C3 0.154(16) 0.120(12) 0.095(12) -0.077(11) 0.101(12) -0.093(12)
F13 0.211(14) 0.105(10) 0.057(4) -0.050(5) 0.009(7) -0.094(10)
F14 0.238(19) 0.077(6) 0.087(6) -0.038(5) 0.004(8) -0.105(9)
C5 0.156(10) 0.068(6) 0.062(4) -0.031(4) 0.001(5) -0.075(7)
F15 0.163(10) 0.114(9) 0.120(9) -0.070(7) -0.020(5) -0.071(7)
F19 0.055(12) 0.025(9) 0.026(6) -0.006(7) 0.007(7) -0.018(7)
F1A 0.099(18) 0.036(6) 0.038(9) -0.015(4) 0.013(9) -0.035(8)
C 0.061(5) 0.033(5) 0.036(3) -0.016(3) 0.014(3) -0.023(4)
F1B 0.078(12) 0.050(13) 0.039(6) -0.024(8) 0.024(7) -0.041(8)
F1C 0.125(5) 0.109(5) 0.152(6) -0.101(5) 0.024(5) -0.045(5)
F1D 0.204(11) 0.078(5) 0.195(8) -0.070(4) 0.087(6) -0.090(6)
C9 0.095(5) 0.047(4) 0.115(6) -0.053(4) 0.041(4) -0.029(4)
F1E 0.169(8) 0.199(12) 0.222(12) -0.181(11) 0.124(9) -0.108(9)
C10B 0.097(9) 0.053(8) 0.040(4) 0.012(6) -0.032(5) 0.000(7)
F25B 0.081(7) 0.065(6) 0.034(5) -0.003(5) -0.029(5) 0.006(5)
F24 0.165(16) 0.17(2) 0.045(5) -0.019(9) -0.011(8) -0.093(17)
F23B 0.098(9) 0.087(8) 0.060(7) -0.027(8) -0.031(5) 0.000(7)
C10A 0.088(4) 0.064(4) 0.042(3) -0.026(3) -0.022(3) 0.050(4)
F25A 0.138(7) 0.074(5) 0.040(4) -0.032(4) -0.034(4) 0.069(5)
F25 0.134(6) 0.069(3) 0.036(3) -0.012(3) -0.010(3) 0.040(3)
F23A 0.081(4) 0.102(7) 0.127(7) -0.076(6) -0.039(4) 0.033(4)
C10 0.054(8) 0.091(4) 0.042(4) -0.032(4) 0.005(4) -0.039(5)

loop_
_atom_type_symbol
_atom_type_description
_atom_type_scat_dispersion_real
_atom_type_scat_dispersion_imag
_atom_type_scat_source
C C 0.0033 0.0016 'International Tables Vol C Tables 4.2.6.8 and 6.1.1.4'
H H 0.0000 0.0000 'International Tables Vol C Tables 4.2.6.8 and 6.1.1.4'
B B 0.0013 0.0007 'International Tables Vol C Tables 4.2.6.8 and 6.1.1.4'
F F 0.0171 0.0103 'International Tables Vol C Tables 4.2.6.8 and 6.1.1.4'
I I -0.4742 1.8119 'International Tables Vol C Tables 4.2.6.8 and 6.1.1.4'
N N 0.0061 0.0033 'International Tables Vol C Tables 4.2.6.8 and 6.1.1.4'

loop_
_geom_angle_atom_site_label_1
_geom_angle_atom_site_label_2
_geom_angle_atom_site_label_3
_geom_angle
_geom_angle_site_symmetry_1
_geom_angle_site_symmetry_3
_geom_angle_publ_flag
B00Y I001 B012 111.87(16) . . ?
C003 C002 C005 124.4(4) . . ?
C003 C002 C007 146.4(4) . . ?
C005 C002 C007 89.2(3) . . ?
C002 C003 C00N 112.2(4) . . ?
C002 C003 B00Y 128.8(4) . . ?
C00N C003 B00Y 119.0(4) . . ?
C002 C005 C00H 90.7(3) . . ?
C00R C005 C002 122.4(4) . . ?
C00R C005 C00H 147.0(4) . . ?
C016 N006 C00V 111.5(5) . . ?
C016 N006 C019 105.1(4) . . ?
C016 N006 C01B 111.3(5) . . ?
C019 N006 C00V 110.8(4) . . ?
C01B N006 C00V 107.7(4) . . ?
C01B N006 C019 110.5(5) . . ?
C00B C007 C002 146.1(4) . . ?
C00B C007 C00H 124.2(4) . . ?
C00H C007 C002 89.6(4) . . ?
C00E C008 H008 119.2 . . ?
C013 C008 H008 119.2 . . ?
C013 C008 C00E 121.6(5) . . ?
C007 C00B C00S 112.4(4) . . ?
C007 C00B B012 126.9(4) . . ?
C00S C00B B012 120.4(4) . . ?
C008 C00E C00Z 116.6(5) . . ?
C008 C00E B012 124.4(4) . . ?
C00Z C00E B012 118.9(5) . . ?
C00J C00F B012 120.9(4) . . ?
C011 C00F C00J 115.7(4) . . ?
C011 C00F B012 123.4(4) . . ?
C00I C00G B00Y 122.8(4) . . ?
C00O C00G C00I 115.9(4) . . ?
C00O C00G B00Y 121.3(4) . . ?
C007 C00H C005 90.5(4) . . ?
C01H C00H C005 147.6(4) . . ?
C01H C00H C007 121.8(5) . . ?
C00G C00I H00I 119.2 . . ?
C00M C00I C00G 121.5(4) . . ?
C00M C00I H00I 119.2 . . ?
C00F C00J H00J 118.8 . . ?
C00W C00J C00F 122.5(5) . . ?
C00W C00J H00J 118.8 . . ?
C00P C00K B00Y 126.5(5) . . ?
C01W C00K C00P 116.5(5) . . ?
C01W C00K B00Y 116.8(5) . . ?
C00I C00M C6 120.6(6) . . ?
C00I C00M C 118(2) . . ?
C01A C00M C00I 120.7(5) . . ?
C01A C00M C6 118.5(6) . . ?
C01A C00M C 120(2) . . ?
C003 C00N H00N 118.1 . . ?
C00T C00N C003 123.8(5) . . ?
C00T C00N H00N 118.1 . . ?
C00G C00O H00O 118.7 . . ?
C01C C00O C00G 122.5(5) . . ?
C01C C00O H00O 118.7 . . ?
C00K C00P H00P 119.1 . . ?
C018 C00P C00K 121.9(6) . . ?
C018 C00P H00P 119.1 . . ?
C005 C00R H00R 122.6 . . ?
C005 C00R C00T 114.8(4) . . ?
C00T C00R H00R 122.6 . . ?
C00B C00S H00S 118.2 . . ?
C01K C00S C00B 123.6(5) . . ?
C01K C00S H00S 118.2 . . ?
C00N C00T C00R 122.4(5) . . ?
C00N C00T H00T 118.8 . . ?
C00R C00T H00T 118.8 . . ?
N006 C00V H00A 108.1 . . ?
N006 C00V H00B 108.1 . . ?
H00A C00V H00B 107.3 . . ?
C01N C00V N006 116.8(4) . . ?
C01N C00V H00A 108.1 . . ?
C01N C00V H00B 108.1 . . ?
C00J C00W C01P 121.2(5) . . ?
C010 C00W C00J 120.4(5) . . ?
C010 C00W C01P 118.4(5) . . ?
C003 B00Y I001 105.6(3) . . ?
C003 B00Y C00K 112.8(4) . . ?
C00G B00Y I001 102.9(3) . . ?
C00G B00Y C003 116.9(4) . . ?
C00G B00Y C00K 112.9(4) . . ?
C00K B00Y I001 104.0(3) . . ?
C00E C00Z H00Z 119.3 . . ?
C01J C00Z C00E 121.5(6) . . ?
C01J C00Z H00Z 119.3 . . ?
C00W C010 H010 120.8 . . ?
C01O C010 C00W 118.5(5) . . ?
C01O C010 H010 120.8 . . ?
C00F C011 H011 119.3 . . ?
C00F C011 C01O 121.3(5) . . ?
C01O C011 H011 119.3 . . ?
C00B B012 I001 104.4(3) . . ?
C00B B012 C00E 114.8(4) . . ?
C00B B012 C00F 116.0(4) . . ?
C00E B012 I001 107.3(3) . . ?
C00F B012 I001 96.3(3) . . ?
C00F B012 C00E 115.1(4) . . ?
C008 C013 C8 120(2) . . ?
C008 C013 C9 120.5(10) . . ?
C01I C013 C008 121.1(6) . . ?
C01I C013 C8 119(2) . . ?
C01I C013 C9 118.2(10) . . ?
H01B C014 H01C 108.3 . . ?
C019 C014 H01B 109.9 . . ?
C019 C014 H01C 109.9 . . ?
C019 C014 C025 109.0(4) . . ?
C025 C014 H01B 109.9 . . ?
C025 C014 H01C 109.9 . . ?
N006 C016 H01F 108.1 . . ?
N006 C016 H01G 108.1 . . ?
N006 C016 H01D 108.5 . . ?
N006 C016 H01E 108.5 . . ?
N006 C016 C7 116.6(6) . . ?
N006 C016 C10 115.0(6) . . ?
H01F C016 H01G 107.3 . . ?
H01D C016 H01E 107.5 . . ?
C7 C016 H01F 108.1 . . ?
C7 C016 H01G 108.1 . . ?
C10 C016 H01D 108.5 . . ?
C10 C016 H01E 108.5 . . ?
H01J C017 H01L 109.5 . . ?
H01J C017 H01M 109.5 . . ?
H01L C017 H01M 109.5 . . ?
C025 C017 H01J 109.5 . . ?
C025 C017 H01L 109.5 . . ?
C025 C017 H01M 109.5 . . ?
C00P C018 C01G 118.9(6) . . ?
C01S C018 C00P 120.7(6) . . ?
C01S C018 C01G 120.4(6) . . ?
N006 C019 H01N 108.1 . . ?
N006 C019 H01O 108.1 . . ?
C014 C019 N006 116.9(4) . . ?
C014 C019 H01N 108.1 . . ?
C014 C019 H01O 108.1 . . ?
H01N C019 H01O 107.3 . . ?
C00M C01A H01A 120.5 . . ?
C00M C01A C01C 119.0(5) . . ?
C01C C01A H01A 120.5 . . ?
N006 C01B H01P 108.6 . . ?
N006 C01B H01Q 108.6 . . ?
H01P C01B H01Q 107.5 . . ?
C01Y C01B N006 114.9(5) . . ?
C01Y C01B H01P 108.6 . . ?
C01Y C01B H01Q 108.6 . . ?
C00O C01C C4 124.2(15) . . ?
C00O C01C C5 115.6(10) . . ?
C01A C01C C00O 120.3(5) . . ?
C01A C01C C4 115.2(15) . . ?
C01A C01C C5 123.3(10) . . ?
F004 C01G C018 113.8(5) . . ?
F009 C01G F004 102.1(6) . . ?
F009 C01G C018 112.9(7) . . ?
F00X C01G F004 105.3(8) . . ?
F00X C01G F009 107.9(6) . . ?
F00X C01G C018 113.8(6) . . ?
C00H C01H H01H 122.6 . . ?
C00H C01H C01K 114.8(5) . . ?
C01K C01H H01H 122.6 . . ?
C013 C01I H01I 121.1 . . ?
C013 C01I C01J 117.8(5) . . ?
C01J C01I H01I 121.1 . . ?
C00Z C01J C10B 105.5(11) . . ?
C00Z C01J C10A 126.8(8) . . ?
C01I C01J C00Z 121.4(5) . . ?
C01I C01J C10B 132.2(12) . . ?
C01I C01J C10A 111.5(8) . . ?
C00S C01K C01H 123.2(5) . . ?
C00S C01K H01K 118.4 . . ?
C01H C01K H01K 118.4 . . ?
F16 C6 C00M 112.8(7) . . ?
F16 C6 F17 95.5(11) . . ?
F17 C6 C00M 111.4(7) . . ?
F18 C6 C00M 114.8(8) . . ?
F18 C6 F16 115.5(11) . . ?
F18 C6 F17 104.7(9) . . ?
C00V C01N H01R 109.5 . . ?
C00V C01N H01T 109.5 . . ?
C00V C01N C01T 110.9(5) . . ?
H01R C01N H01T 108.0 . . ?
C01T C01N H01R 109.5 . . ?
C01T C01N H01T 109.5 . . ?
C010 C01O C011 121.5(6) . . ?
C010 C01O C2 123.8(16) . . ?
C010 C01O C3 118.1(8) . . ?
C011 C01O C2 111.1(15) . . ?
C011 C01O C3 119.8(8) . . ?
F00A C01P F00D 102.4(6) . . ?
F00A C01P F00Q 107.3(6) . . ?
F00A C01P C00W 115.1(5) . . ?
F00D C01P C00W 113.9(5) . . ?
F00Q C01P F00D 102.9(6) . . ?
F00Q C01P C00W 114.0(6) . . ?
C016 C7 H7A 110.5 . . ?
C016 C7 H7B 110.5 . . ?
C016 C7 C02I 106.3(9) . . ?
H7A C7 H7B 108.7 . . ?
C02I C7 H7A 110.5 . . ?
C02I C7 H7B 110.5 . . ?
C018 C01S H01S 120.9 . . ?
C018 C01S C023 118.1(6) . . ?
C023 C01S H01S 120.9 . . ?
C01N C01T H01U 109.1 . . ?
C01N C01T H01V 109.1 . . ?
C01N C01T C027 112.5(7) . . ?
H01U C01T H01V 107.8 . . ?
C027 C01T H01U 109.1 . . ?
C027 C01T H01V 109.1 . . ?
F20 C8 C013 111(3) . . ?
F21 C8 C013 112(3) . . ?
F21 C8 F20 118(5) . . ?
F21 C8 F22 38(3) . . ?
F22 C8 C013 102(4) . . ?
F22 C8 F20 91(4) . . ?
C00K C01W H01W 119.5 . . ?
C023 C01W C00K 121.1(7) . . ?
C023 C01W H01W 119.5 . . ?
H01X C01X H01Y 107.7 . . ?
C01Y C01X H01X 108.9 . . ?
C01Y C01X H01Y 108.9 . . ?
C01Y C01X C02B 113.5(8) . . ?
C02B C01X H01X 108.9 . . ?
C02B C01X H01Y 108.9 . . ?
C01B C01Y H01Z 109.0 . . ?
C01B C01Y H 109.0 . . ?
C01X C01Y C01B 112.9(6) . . ?
C01X C01Y H01Z 109.0 . . ?
C01X C01Y H 109.0 . . ?
H01Z C01Y H 107.8 . . ?
C01S C023 C01W 121.7(7) . . ?
C01S C023 C0 107.0(10) . . ?
C01S C023 C1 124.9(8) . . ?
C01W C023 C0 124.6(10) . . ?
C01W C023 C1 112.0(9) . . ?
C014 C025 C017 113.1(5) . . ?
C014 C025 H02A 109.0 . . ?
C014 C025 H02B 109.0 . . ?
C017 C025 H02A 109.0 . . ?
C017 C025 H02B 109.0 . . ?
H02A C025 H02B 107.8 . . ?
C01T C027 H02C 109.5 . . ?
C01T C027 H02D 109.5 . . ?
C01T C027 H02E 109.5 . . ?
H02C C027 H02D 109.5 . . ?
H02C C027 H02E 109.5 . . ?
H02D C027 H02E 109.5 . . ?
F10 C4 C01C 119(2) . . ?
F10 C4 F11 88(2) . . ?
F10 C4 F12 119(2) . . ?
F11 C4 C01C 117(2) . . ?
F11 C4 F12 106(2) . . ?
F12 C4 C01C 106.0(15) . . ?
C01X C02B H02F 109.5 . . ?
C01X C02B H02G 109.5 . . ?
C01X C02B H02H 109.5 . . ?
H02F C02B H02G 109.5 . . ?
H02F C02B H02H 109.5 . . ?
H02G C02B H02H 109.5 . . ?
F0 C0 C023 113.1(14) . . ?
F0 C0 F24B 111(2) . . ?
F1 C0 C023 121.4(16) . . ?
F1 C0 F0 114(2) . . ?
F1 C0 F24B 105(2) . . ?
F24B C0 C023 88.6(18) . . ?
C7 C02I H02K 108.1 . . ?
C7 C02I H02L 108.1 . . ?
H02I C02I H02J 107.1 . . ?
H02K C02I H02L 107.3 . . ?
C02O C02I C7 116.9(9) . . ?
C02O C02I H02I 107.7 . . ?
C02O C02I H02J 107.7 . . ?
C02O C02I H02K 108.1 . . ?
C02O C02I H02L 108.1 . . ?
C02O C02I C10 118.3(9) . . ?
C10 C02I H02I 107.7 . . ?
C10 C02I H02J 107.7 . . ?
F4 C2 C01O 121(3) . . ?
F5 C2 C01O 119(3) . . ?
F5 C2 F4 96(2) . . ?
F5 C2 F6 118(3) . . ?
F6 C2 C01O 106(2) . . ?
F6 C2 F4 94(3) . . ?
C02I C02O H02M 109.5 . . ?
C02I C02O H02N 109.5 . . ?
C02I C02O H02O 109.5 . . ?
H02M C02O H02N 109.5 . . ?
H02M C02O H02O 109.5 . . ?
H02N C02O H02O 109.5 . . ?
F2 C1 C023 119.5(14) . . ?
F2 C1 F24A 99(2) . . ?
F2 C1 F3 110.9(16) . . ?
F24A C1 C023 118.3(16) . . ?
F3 C1 C023 108.1(15) . . ?
F3 C1 F24A 99.0(16) . . ?
F7 C3 C01O 106.9(14) . . ?
F8 C3 C01O 113.8(10) . . ?
F8 C3 F7 101.0(16) . . ?
F9 C3 C01O 117.0(14) . . ?
F9 C3 F7 109.0(15) . . ?
F9 C3 F8 107.9(17) . . ?
F13 C5 C01C 110.4(18) . . ?
F14 C5 C01C 114.4(15) . . ?
F14 C5 F13 119.3(17) . . ?
F14 C5 F15 105.8(19) . . ?
F15 C5 C01C 118.2(15) . . ?
F15 C5 F13 86.0(17) . . ?
C00M C F1B 96(2) . . ?
F19 C C00M 102(3) . . ?
F19 C F1B 24.8(14) . . ?
F1A C C00M 104(3) . . ?
F1A C F19 107(3) . . ?
F1A C F1B 85(3) . . ?
F1C C9 C013 112.4(13) . . ?
F1C C9 F1D 89.3(13) . . ?
F1D C9 C013 109.4(13) . . ?
F1E C9 C013 115.2(12) . . ?
F1E C9 F1C 108.1(17) . . ?
F1E C9 F1D 119.5(15) . . ?
F25B C10B C01J 130.3(17) . . ?
F25B C10B F24 100(2) . . ?
F24 C10B C01J 112(2) . . ?
F23B C10B C01J 132(3) . . ?
F23B C10B F25B 66(2) . . ?
F23B C10B F24 107(2) . . ?
F25A C10A C01J 111.9(8) . . ?
F25A C10A F23A 121.6(15) . . ?
F25 C10A C01J 121.3(13) . . ?
F25 C10A F25A 105.4(13) . . ?
F25 C10A F23A 88.1(8) . . ?
F23A C10A C01J 107.5(11) . . ?
C016 C10 C02I 106.9(9) . . ?
C016 C10 H10A 110.3 . . ?
C016 C10 H10B 110.3 . . ?
C02I C10 H10A 110.3 . . ?
C02I C10 H10B 110.3 . . ?
H10A C10 H10B 108.6 . . ?

loop_
_geom_bond_atom_site_label_1
_geom_bond_atom_site_label_2
_geom_bond_distance
_geom_bond_site_symmetry_2
_geom_bond_publ_flag
I001 B00Y 2.407(5) . ?
I001 B012 2.469(5) . ?
C002 C003 1.371(6) . ?
C002 C005 1.427(6) . ?
C002 C007 1.518(6) . ?
C003 C00N 1.436(6) . ?
C003 B00Y 1.610(6) . ?
F004 C01G 1.334(9) . ?
C005 C00H 1.489(7) . ?
C005 C00R 1.367(7) . ?
N006 C00V 1.529(7) . ?
N006 C016 1.522(6) . ?
N006 C019 1.528(6) . ?
N006 C01B 1.523(7) . ?
C007 C00B 1.378(6) . ?
C007 C00H 1.424(6) . ?
C008 H008 0.9500 . ?
C008 C00E 1.390(7) . ?
C008 C013 1.388(7) . ?
F009 C01G 1.332(8) . ?
F00A C01P 1.288(7) . ?
C00B C00S 1.426(7) . ?
C00B B012 1.599(7) . ?
F00D C01P 1.344(8) . ?
C00E C00Z 1.390(7) . ?
C00E B012 1.614(7) . ?
C00F C00J 1.390(7) . ?
C00F C011 1.390(7) . ?
C00F B012 1.609(6) . ?
C00G C00I 1.404(6) . ?
C00G C00O 1.399(7) . ?
C00G B00Y 1.608(7) . ?
C00H C01H 1.376(7) . ?
C00I H00I 0.9500 . ?
C00I C00M 1.390(7) . ?
C00J H00J 0.9500 . ?
C00J C00W 1.389(7) . ?
C00K C00P 1.404(7) . ?
C00K B00Y 1.622(7) . ?
C00K C01W 1.397(8) . ?
C00M C01A 1.377(8) . ?
C00M C6 1.514(8) . ?
C00M C 1.535(19) . ?
C00N H00N 0.9500 . ?
C00N C00T 1.378(7) . ?
C00O H00O 0.9500 . ?
C00O C01C 1.380(8) . ?
C00P H00P 0.9500 . ?
C00P C018 1.397(7) . ?
F00Q C01P 1.300(8) . ?
C00R H00R 0.9500 . ?
C00R C00T 1.413(8) . ?
C00S H00S 0.9500 . ?
C00S C01K 1.371(8) . ?
C00T H00T 0.9500 . ?
F10 C4 1.19(3) . ?
C00V H00A 0.9900 . ?
C00V H00B 0.9900 . ?
C00V C01N 1.503(8) . ?
C00W C010 1.378(8) . ?
C00W C01P 1.473(8) . ?
F00X C01G 1.299(8) . ?
C00Z H00Z 0.9500 . ?
C00Z C01J 1.384(9) . ?
C010 H010 0.9500 . ?
C010 C01O 1.351(9) . ?
C011 H011 0.9500 . ?
C011 C01O 1.401(7) . ?
C013 C01I 1.375(9) . ?
C013 C8 1.500(19) . ?
C013 C9 1.492(11) . ?
C014 H01B 0.9900 . ?
C014 H01C 0.9900 . ?
C014 C019 1.514(7) . ?
C014 C025 1.519(8) . ?
F20 C8 1.43(6) . ?
C016 H01F 0.9900 . ?
C016 H01G 0.9900 . ?
C016 H01D 0.9900 . ?
C016 H01E 0.9900 . ?
C016 C7 1.531(13) . ?
C016 C10 1.531(13) . ?
C017 H01J 0.9800 . ?
C017 H01L 0.9800 . ?
C017 H01M 0.9800 . ?
C017 C025 1.536(9) . ?
C018 C01G 1.490(10) . ?
C018 C01S 1.375(11) . ?
C019 H01N 0.9900 . ?
C019 H01O 0.9900 . ?
C01A H01A 0.9500 . ?
C01A C01C 1.378(9) . ?
C01B H01P 0.9900 . ?
C01B H01Q 0.9900 . ?
C01B C01Y 1.514(9) . ?
C01C C4 1.510(14) . ?
C01C C5 1.519(13) . ?
F16 C6 1.323(13) . ?
C01H H01H 0.9500 . ?
C01H C01K 1.396(8) . ?
C01I H01I 0.9500 . ?
C01I C01J 1.378(11) . ?
C01J C10B 1.534(17) . ?
C01J C10A 1.503(11) . ?
C01K H01K 0.9500 . ?
F17 C6 1.329(12) . ?
C6 F18 1.256(11) . ?
C01N H01R 0.9900 . ?
C01N H01T 0.9900 . ?
C01N C01T 1.505(10) . ?
C01O C2 1.573(19) . ?
C01O C3 1.550(12) . ?
C7 H7A 0.9900 . ?
C7 H7B 0.9900 . ?
C7 C02I 1.598(15) . ?
F21 C8 1.36(5) . ?
C01S H01S 0.9500 . ?
C01S C023 1.387(12) . ?
C01T H01U 0.9900 . ?
C01T H01V 0.9900 . ?
C01T C027 1.530(9) . ?
C8 F22 1.43(8) . ?
C01W H01W 0.9500 . ?
C01W C023 1.391(9) . ?
C01X H01X 0.9900 . ?
C01X H01Y 0.9900 . ?
C01X C01Y 1.455(12) . ?
C01X C02B 1.519(11) . ?
C01Y H01Z 0.9900 . ?
C01Y H 0.9900 . ?
F11 C4 1.32(3) . ?
F4 C2 1.50(5) . ?
C023 C0 1.584(15) . ?
C023 C1 1.623(16) . ?
F5 C2 1.16(5) . ?
C025 H02A 0.9900 . ?
C025 H02B 0.9900 . ?
C027 H02C 0.9800 . ?
C027 H02D 0.9800 . ?
C027 H02E 0.9800 . ?
C4 F12 1.33(3) . ?
F6 C2 1.34(4) . ?
C02B H02F 0.9800 . ?
C02B H02G 0.9800 . ?
C02B H02H 0.9800 . ?
F0 C0 1.24(2) . ?
C0 F1 1.21(2) . ?
C0 F24B 1.36(4) . ?
C02I H02I 0.9900 . ?
C02I H02J 0.9900 . ?
C02I H02K 0.9900 . ?
C02I H02L 0.9900 . ?
C02I C02O 1.421(13) . ?
C02I C10 1.585(15) . ?
C02O H02M 0.9800 . ?
C02O H02N 0.9800 . ?
C02O H02O 0.9800 . ?
F2 C1 1.16(2) . ?
C1 F24A 1.41(3) . ?
C1 F3 1.34(2) . ?
F7 C3 1.31(2) . ?
F8 C3 1.301(17) . ?
F9 C3 1.230(17) . ?
F13 C5 1.35(3) . ?
F14 C5 1.29(2) . ?
C5 F15 1.32(2) . ?
F19 C 1.50(6) . ?
F1A C 1.41(6) . ?
C F1B 1.61(5) . ?
F1C C9 1.30(2) . ?
F1D C9 1.37(2) . ?
C9 F1E 1.266(19) . ?
C10B F25B 1.33(3) . ?
C10B F24 1.34(4) . ?
C10B F23B 0.88(3) . ?
C10A F25A 1.308(15) . ?
C10A F25 1.280(18) . ?
C10A F23A 1.42(2) . ?
C10 H10A 0.9900 . ?
C10 H10B 0.9900 . ?

loop_
_geom_torsion_atom_site_label_1
_geom_torsion_atom_site_label_2
_geom_torsion_atom_site_label_3
_geom_torsion_atom_site_label_4
_geom_torsion
_geom_torsion_site_symmetry_1
_geom_torsion_site_symmetry_2
_geom_torsion_site_symmetry_3
_geom_torsion_site_symmetry_4
_geom_torsion_publ_flag
C002 C003 C00N C00T 0.8(7) . . . . ?
C002 C003 B00Y I001 24.5(5) . . . . ?
C002 C003 B00Y C00G -89.2(5) . . . . ?
C002 C003 B00Y C00K 137.5(5) . . . . ?
C002 C005 C00H C007 0.7(3) . . . . ?
C002 C005 C00H C01H 177.3(8) . . . . ?
C002 C005 C00R C00T -0.3(6) . . . . ?
C002 C007 C00B C00S 178.1(6) . . . . ?
C002 C007 C00B B012 4.1(10) . . . . ?
C002 C007 C00H C005 -0.7(3) . . . . ?
C002 C007 C00H C01H -178.5(5) . . . . ?
C003 C002 C005 C00H -179.6(4) . . . . ?
C003 C002 C005 C00R -0.1(6) . . . . ?
C003 C002 C007 C00B 0.9(12) . . . . ?
C003 C002 C007 C00H 179.1(6) . . . . ?
C003 C00N C00T C00R -1.3(8) . . . . ?
C005 C002 C003 C00N -0.1(6) . . . . ?
C005 C002 C003 B00Y 179.8(4) . . . . ?
C005 C002 C007 C00B -177.6(7) . . . . ?
C005 C002 C007 C00H 0.7(3) . . . . ?
C005 C00H C01H C01K -175.7(7) . . . . ?
C005 C00R C00T C00N 1.0(7) . . . . ?
N006 C00V C01N C01T 177.9(5) . . . . ?
N006 C016 C7 C02I -165.8(8) . . . . ?
N006 C016 C10 C02I -179.2(9) . . . . ?
N006 C01B C01Y C01X -172.5(7) . . . . ?
C007 C002 C003 C00N -178.2(6) . . . . ?
C007 C002 C003 B00Y 1.7(9) . . . . ?
C007 C002 C005 C00H -0.7(3) . . . . ?
C007 C002 C005 C00R 178.8(4) . . . . ?
C007 C00B C00S C01K -1.4(9) . . . . ?
C007 C00B B012 I001 -33.4(5) . . . . ?
C007 C00B B012 C00E 83.7(6) . . . . ?
C007 C00B B012 C00F -138.0(5) . . . . ?
C007 C00H C01H C01K 0.2(8) . . . . ?
C008 C00E C00Z C01J -1.1(8) . . . . ?
C008 C00E B012 I001 -43.2(5) . . . . ?
C008 C00E B012 C00B -158.7(4) . . . . ?
C008 C00E B012 C00F 62.6(6) . . . . ?
C008 C013 C01I C01J 1.2(10) . . . . ?
C008 C013 C8 F20 -35(6) . . . . ?
C008 C013 C8 F21 -168(4) . . . . ?
C008 C013 C8 F22 -130(2) . . . . ?
C008 C013 C9 F1C 33.6(19) . . . . ?
C008 C013 C9 F1D 131.2(13) . . . . ?
C008 C013 C9 F1E -91(2) . . . . ?
C00B C007 C00H C005 178.2(4) . . . . ?
C00B C007 C00H C01H 0.3(7) . . . . ?
C00B C00S C01K C01H 2.1(11) . . . . ?
C00E C008 C013 C01I -2.3(8) . . . . ?
C00E C008 C013 C8 -176(3) . . . . ?
C00E C008 C013 C9 173.7(9) . . . . ?
C00E C00Z C01J C01I 0.1(10) . . . . ?
C00E C00Z C01J C10B -170.3(14) . . . . ?
C00E C00Z C01J C10A 173.2(11) . . . . ?
C00F C00J C00W C010 -0.6(8) . . . . ?
C00F C00J C00W C01P 178.0(5) . . . . ?
C00F C011 C01O C010 -3.7(12) . . . . ?
C00F C011 C01O C2 -163(2) . . . . ?
C00F C011 C01O C3 168.0(12) . . . . ?
C00G C00I C00M C01A 0.4(9) . . . . ?
C00G C00I C00M C6 176.6(6) . . . . ?
C00G C00I C00M C -167(2) . . . . ?
C00G C00O C01C C01A 0.4(10) . . . . ?
C00G C00O C01C C4 174.5(13) . . . . ?
C00G C00O C01C C5 -170.0(12) . . . . ?
C00H C005 C00R C00T 178.8(6) . . . . ?
C00H C007 C00B C00S 0.2(7) . . . . ?
C00H C007 C00B B012 -173.8(4) . . . . ?
C00H C01H C01K C00S -1.4(10) . . . . ?
C00I C00G C00O C01C -1.3(8) . . . . ?
C00I C00G B00Y I001 -106.0(4) . . . . ?
C00I C00G B00Y C003 9.3(6) . . . . ?
C00I C00G B00Y C00K 142.5(4) . . . . ?
C00I C00M C01A C01C -1.4(10) . . . . ?
C00I C00M C6 F16 23.6(14) . . . . ?
C00I C00M C6 F17 129.6(9) . . . . ?
C00I C00M C6 F18 -111.6(11) . . . . ?
C00I C00M C F19 -51(3) . . . . ?
C00I C00M C F1A -162(2) . . . . ?
C00I C00M C F1B -75(3) . . . . ?
C00J C00F C011 C01O 3.0(9) . . . . ?
C00J C00F B012 I001 -76.9(4) . . . . ?
C00J C00F B012 C00B 32.5(6) . . . . ?
C00J C00F B012 C00E 170.7(4) . . . . ?
C00J C00W C010 C01O 0.1(10) . . . . ?
C00J C00W C01P F00A -95.4(8) . . . . ?
C00J C00W C01P F00D 22.3(8) . . . . ?
C00J C00W C01P F00Q 140.0(7) . . . . ?
C00K C00P C018 C01G -179.4(5) . . . . ?
C00K C00P C018 C01S -0.2(9) . . . . ?
C00K C01W C023 C01S -0.1(14) . . . . ?
C00K C01W C023 C0 147.6(15) . . . . ?
C00K C01W C023 C1 -167.2(11) . . . . ?
C00M C01A C01C C00O 0.9(10) . . . . ?
C00M C01A C01C C4 -173.6(12) . . . . ?
C00M C01A C01C C5 170.6(14) . . . . ?
C00N C003 B00Y I001 -155.6(3) . . . . ?
C00N C003 B00Y C00G 90.7(5) . . . . ?
C00N C003 B00Y C00K -42.6(6) . . . . ?
C00O C00G C00I C00M 0.9(7) . . . . ?
C00O C00G B00Y I001 76.2(5) . . . . ?
C00O C00G B00Y C003 -168.5(4) . . . . ?
C00O C00G B00Y C00K -35.3(6) . . . . ?
C00O C01C C4 F10 -53(3) . . . . ?
C00O C01C C4 F11 -156.6(18) . . . . ?
C00O C01C C4 F12 85(3) . . . . ?
C00O C01C C5 F13 -58(2) . . . . ?
C00O C01C C5 F14 164.5(18) . . . . ?
C00O C01C C5 F15 39(3) . . . . ?
C00P C00K B00Y I001 28.6(6) . . . . ?
C00P C00K B00Y C003 -85.4(6) . . . . ?
C00P C00K B00Y C00G 139.4(5) . . . . ?
C00P C00K C01W C023 1.0(11) . . . . ?
C00P C018 C01G F004 -42.2(8) . . . . ?
C00P C018 C01G F009 -158.1(6) . . . . ?
C00P C018 C01G F00X 78.5(9) . . . . ?
C00P C018 C01S C023 1.2(11) . . . . ?
C00R C005 C00H C007 -178.5(7) . . . . ?
C00R C005 C00H C01H -1.9(14) . . . . ?
C00S C00B B012 I001 153.0(4) . . . . ?
C00S C00B B012 C00E -89.8(6) . . . . ?
C00S C00B B012 C00F 48.4(6) . . . . ?
C00V N006 C016 C7 70.1(10) . . . . ?
C00V N006 C016 C10 52.4(10) . . . . ?
C00V N006 C019 C014 -63.4(7) . . . . ?
C00V N006 C01B C01Y 174.1(5) . . . . ?
C00V C01N C01T C027 -177.4(6) . . . . ?
C00W C010 C01O C011 2.0(12) . . . . ?
C00W C010 C01O C2 159(2) . . . . ?
C00W C010 C01O C3 -169.8(12) . . . . ?
B00Y C003 C00N C00T -179.1(4) . . . . ?
B00Y C00G C00I C00M -177.0(5) . . . . ?
B00Y C00G C00O C01C 176.6(5) . . . . ?
B00Y C00K C00P C018 175.0(5) . . . . ?
B00Y C00K C01W C023 -175.3(7) . . . . ?
C00Z C00E B012 I001 142.1(4) . . . . ?
C00Z C00E B012 C00B 26.5(6) . . . . ?
C00Z C00E B012 C00F -112.1(5) . . . . ?
C00Z C01J C10B F25B 21(4) . . . . ?
C00Z C01J C10B F24 -105(2) . . . . ?
C00Z C01J C10B F23B 113(4) . . . . ?
C00Z C01J C10A F25A -36(2) . . . . ?
C00Z C01J C10A F25 -160.9(10) . . . . ?
C00Z C01J C10A F23A 100.4(10) . . . . ?
C010 C00W C01P F00A 83.1(8) . . . . ?
C010 C00W C01P F00D -159.1(6) . . . . ?
C010 C00W C01P F00Q -41.4(9) . . . . ?
C010 C01O C2 F4 -81(3) . . . . ?
C010 C01O C2 F5 159(3) . . . . ?
C010 C01O C2 F6 23(4) . . . . ?
C010 C01O C3 F7 -102.8(15) . . . . ?
C010 C01O C3 F8 146.7(16) . . . . ?
C010 C01O C3 F9 20(2) . . . . ?
C011 C00F C00J C00W -1.0(7) . . . . ?
C011 C00F B012 I001 101.9(5) . . . . ?
C011 C00F B012 C00B -148.7(5) . . . . ?
C011 C00F B012 C00E -10.6(7) . . . . ?
C011 C01O C2 F4 78(3) . . . . ?
C011 C01O C2 F5 -42(4) . . . . ?
C011 C01O C2 F6 -178(2) . . . . ?
C011 C01O C3 F7 85.3(14) . . . . ?
C011 C01O C3 F8 -25(2) . . . . ?
C011 C01O C3 F9 -152.2(18) . . . . ?
B012 C00B C00S C01K 173.0(6) . . . . ?
B012 C00E C00Z C01J 174.0(5) . . . . ?
B012 C00F C00J C00W 177.9(5) . . . . ?
B012 C00F C011 C01O -175.8(6) . . . . ?
C013 C008 C00E C00Z 2.1(7) . . . . ?
C013 C008 C00E B012 -172.7(5) . . . . ?
C013 C01I C01J C00Z -0.1(10) . . . . ?
C013 C01I C01J C10B 167.3(18) . . . . ?
C013 C01I C01J C10A -174.2(9) . . . . ?
C016 N006 C00V C01N 53.9(6) . . . . ?
C016 N006 C019 C014 176.0(6) . . . . ?
C016 N006 C01B C01Y -63.4(7) . . . . ?
C016 C7 C02I C02O 178.2(10) . . . . ?
C018 C01S C023 C01W -1.1(14) . . . . ?
C018 C01S C023 C0 -153.7(13) . . . . ?
C018 C01S C023 C1 164.4(13) . . . . ?
C019 N006 C00V C01N -62.8(6) . . . . ?
C019 N006 C016 C7 -169.7(10) . . . . ?
C019 N006 C016 C10 172.6(9) . . . . ?
C019 N006 C01B C01Y 52.9(7) . . . . ?
C019 C014 C025 C017 179.2(7) . . . . ?
C01A C00M C6 F16 -160.2(11) . . . . ?
C01A C00M C6 F17 -54.2(12) . . . . ?
C01A C00M C6 F18 64.6(13) . . . . ?
C01A C00M C F19 142(2) . . . . ?
C01A C00M C F1A 31(4) . . . . ?
C01A C00M C F1B 117(3) . . . . ?
C01A C01C C4 F10 121(3) . . . . ?
C01A C01C C4 F11 18(3) . . . . ?
C01A C01C C4 F12 -101(2) . . . . ?
C01A C01C C5 F13 132.2(15) . . . . ?
C01A C01C C5 F14 -6(3) . . . . ?
C01A C01C C5 F15 -131.3(18) . . . . ?
C01B N006 C00V C01N 176.2(5) . . . . ?
C01B N006 C016 C7 -50.1(10) . . . . ?
C01B N006 C016 C10 -67.9(10) . . . . ?
C01B N006 C019 C014 55.9(7) . . . . ?
C01G C018 C01S C023 -179.6(7) . . . . ?
C01I C013 C8 F20 151(4) . . . . ?
C01I C013 C8 F21 17(7) . . . . ?
C01I C013 C8 F22 56(4) . . . . ?
C01I C013 C9 F1C -150.3(13) . . . . ?
C01I C013 C9 F1D -52.7(17) . . . . ?
C01I C013 C9 F1E 85(2) . . . . ?
C01I C01J C10B F25B -148(2) . . . . ?
C01I C01J C10B F24 86(3) . . . . ?
C01I C01J C10B F23B -56(5) . . . . ?
C01I C01J C10A F25A 138.1(15) . . . . ?
C01I C01J C10A F25 12.8(17) . . . . ?
C01I C01J C10A F23A -85.9(13) . . . . ?
C6 C00M C01A C01C -177.6(7) . . . . ?
C01P C00W C010 C01O -178.5(7) . . . . ?
C01S C018 C01G F004 138.5(7) . . . . ?
C01S C018 C01G F009 22.7(9) . . . . ?
C01S C018 C01G F00X -100.8(9) . . . . ?
C01S C023 C0 F0 143(2) . . . . ?
C01S C023 C0 F1 2(3) . . . . ?
C01S C023 C0 F24B -104.9(16) . . . . ?
C01S C023 C1 F2 155.2(19) . . . . ?
C01S C023 C1 F24A -84.0(19) . . . . ?
C01S C023 C1 F3 27(2) . . . . ?
C8 C013 C01I C01J 175(3) . . . . ?
C01W C00K C00P C018 -0.9(8) . . . . ?
C01W C00K B00Y I001 -155.5(5) . . . . ?
C01W C00K B00Y C003 90.5(6) . . . . ?
C01W C00K B00Y C00G -44.7(7) . . . . ?
C01W C023 C0 F0 -9(3) . . . . ?
C01W C023 C0 F1 -150(2) . . . . ?
C01W C023 C0 F24B 103.5(19) . . . . ?
C01W C023 C1 F2 -38(3) . . . . ?
C01W C023 C1 F24A 82.7(17) . . . . ?
C01W C023 C1 F3 -166.1(14) . . . . ?
C025 C014 C019 N006 -175.6(6) . . . . ?
C02B C01X C01Y C01B 175.4(8) . . . . ?
C02O C02I C10 C016 -168.3(11) . . . . ?
C C00M C01A C01C 166(2) . . . . ?
C9 C013 C01I C01J -174.9(10) . . . . ?

loop_
_smtbx_masks_void_nr
_smtbx_masks_void_average_x
_smtbx_masks_void_average_y
_smtbx_masks_void_average_z
_smtbx_masks_void_volume
_smtbx_masks_void_count_electrons
_smtbx_masks_void_content
1 0.000 0.500 0.000 331.0 97.1 ?
2 0.500 0.500 0.500 118.2 44.4 ?
